data_7240542
loop_
_publ_author_name
'Aksenov, Nicolai A.'
'Aksenov, Dmitrii A.'
'Arutiunov, Nikolai A.'
'Aksenova, Daria S.'
'Aksenov, Alexander V.'
'Rubin, Michael'

_publ_section_title
;
 Unexpected cyclization of ortho-nitrochalcones into
 2-alkylideneindolin-3-ones
;
_journal_issue 31
_journal_name_full 'RSC Advances'
_journal_page_first 18440
_journal_page_last 18450
_journal_paper_doi 10.1039/D0RA03520C
_journal_volume 10
_journal_year 2020
_chemical_formula_moiety 'C18 H14 N2 O'
_chemical_formula_sum 'C18 H14 N2 O'
_chemical_formula_weight 274.31
_chemical_name_systematic (E)-2-(4-ethylphenyl)-2-(3-oxoindolin-2-ylidene)acetonitrile
_space_group_crystal_system monoclinic
_space_group_IT_number 15
_space_group_name_Hall '-C 2yc'
_space_group_name_H-M_alt 'C 1 2/c 1'
_atom_sites_solution_hydrogens mixed
_atom_sites_solution_primary dual
_audit_creation_date 2020-03-24
_audit_creation_method
;
Olex2 1.2
(compiled 2018.05.29 svn.r3508 for OlexSys, GUI svn.r5506)
;
_audit_update_record
;
2020-03-24 deposited with the CCDC.	2020-05-08 downloaded from the CCDC.
;
_cell_angle_alpha 90
_cell_angle_beta 102.8320(10)
_cell_angle_gamma 90
_cell_formula_units_Z 8
_cell_length_a 20.6798(2)
_cell_length_b 11.21770(10)
_cell_length_c 12.58050(10)
_cell_measurement_reflns_used 10550
_cell_measurement_temperature 293(2)
_cell_measurement_theta_max 76.1480
_cell_measurement_theta_min 4.3530
_cell_volume 2845.54(5)
_computing_cell_refinement 'CrysAlisPro 1.171.39.46 (Rigaku OD, 2018)'
_computing_data_collection 'CrysAlisPro 1.171.39.46 (Rigaku OD, 2018)'
_computing_data_reduction 'CrysAlisPro 1.171.39.46 (Rigaku OD, 2018)'
_computing_molecular_graphics 'Olex2 (Dolomanov et al., 2009)'
_computing_publication_material 'Olex2 (Dolomanov et al., 2009)'
_computing_structure_refinement 'ShelXL (Sheldrick, 2015)'
_computing_structure_solution 'ShelXT (Sheldrick, 2015)'
_diffrn_ambient_temperature 293(2)
_diffrn_detector 'CCD plate'
_diffrn_detector_area_resol_mean 5.2529
_diffrn_detector_type AtlasS2
_diffrn_measured_fraction_theta_full 1.000
_diffrn_measured_fraction_theta_max 0.999
_diffrn_measurement_details
;
List of Runs (angles in degrees, time in seconds):

  # Type    Start    End  Width  t~exp~   \w     \q     \k     \f   Frames
#--------------------------------------------------------------------------
  1  \w   -116.00 -17.00   1.00    2.63    --  -41.72 -38.00-150.00   99
  2  \w    -87.00  -6.00   1.00    2.63    --  -41.72 125.00 150.00   81
  3  \w      6.00  83.00   1.00    2.63    --   41.72 -99.00  90.00   77
  4  \w      8.00  42.00   1.00    2.63    --   41.72  81.00 -41.72   34
  5  \w     30.00 106.00   1.00   10.53    --  112.00 -95.00  30.00   76
  6  \w     86.00 178.00   1.00   10.53    --  112.00  45.00-150.00   92
  7  \w     86.00 178.00   1.00   10.53    --  112.00  45.00-120.00   92
  8  \w     61.00 146.00   1.00   10.53    --  112.00 178.00   0.00   85
  9  \w    104.00 178.00   1.00   10.53    --  112.00 111.00 -30.00   74
 10  \w     36.00 109.00   1.00   10.53    --  112.00-111.00   0.00   73
 11  \w     30.00 106.00   1.00   10.53    --  112.00 -95.00   0.00   76
 12  \w     36.00 109.00   1.00   10.53    --  112.00-111.00 -30.00   73
 13  \w     40.00 141.00   1.00   10.53    --  112.00 -61.00   0.00  101
 14  \w     40.00 141.00   1.00   10.53    --  112.00 -61.00  60.00  101
 15  \w    103.00 178.00   1.00   10.53    --  112.00  77.00 120.00   75
 16  \w    104.00 178.00   1.00   10.53    --  112.00 111.00  30.00   74
 17  \w     36.00 140.00   1.00   10.53    --  112.00 -30.00-150.00  104
 18  \w    104.00 178.00   1.00   10.53    --  112.00 111.00 150.00   74
 19  \w     86.00 178.00   1.00   10.53    --  112.00  45.00 120.00   92
 20  \w     37.00 144.00   1.00   10.53    --  112.00 -74.00 -73.03  107
 21  \w   -114.00 -42.00   1.00    2.63    --  -41.72 -57.00 120.00   72
 22  \w      8.00  42.00   1.00    2.63    --   41.72  82.00  74.19   34
;
_diffrn_measurement_device 'four-circle diffractometer'
_diffrn_measurement_device_type 'SuperNova, Dual, Cu at home/near, AtlasS2'
_diffrn_measurement_method '\w scans'
_diffrn_orient_matrix_type 'CrysAlisPro convention (1999,Acta A55,543-557)'
_diffrn_orient_matrix_UB_11 -0.0124894000
_diffrn_orient_matrix_UB_12 -0.1325839000
_diffrn_orient_matrix_UB_13 0.0202701000
_diffrn_orient_matrix_UB_21 0.0743605000
_diffrn_orient_matrix_UB_22 -0.0170833000
_diffrn_orient_matrix_UB_23 0.0508493000
_diffrn_orient_matrix_UB_31 -0.0123512000
_diffrn_orient_matrix_UB_32 0.0314582000
_diffrn_orient_matrix_UB_33 0.1130357000
_diffrn_radiation_monochromator mirror
_diffrn_radiation_probe x-ray
_diffrn_radiation_type CuK\a
_diffrn_radiation_wavelength 1.54184
_diffrn_reflns_av_R_equivalents 0.0160
_diffrn_reflns_av_unetI/netI 0.0101
_diffrn_reflns_Laue_measured_fraction_full 1.000
_diffrn_reflns_Laue_measured_fraction_max 0.999
_diffrn_reflns_limit_h_max 23
_diffrn_reflns_limit_h_min -26
_diffrn_reflns_limit_k_max 14
_diffrn_reflns_limit_k_min -14
_diffrn_reflns_limit_l_max 15
_diffrn_reflns_limit_l_min -12
_diffrn_reflns_number 15274
_diffrn_reflns_point_group_measured_fraction_full 1.000
_diffrn_reflns_point_group_measured_fraction_max 0.999
_diffrn_reflns_theta_full 67.684
_diffrn_reflns_theta_max 76.345
_diffrn_reflns_theta_min 4.386
_diffrn_source 'micro-focus sealed X-ray tube'
_diffrn_source_type 'SuperNova (Cu) X-ray Source'
_exptl_absorpt_coefficient_mu 0.640
_exptl_absorpt_correction_T_max 0.982
_exptl_absorpt_correction_T_min 0.950
_exptl_absorpt_correction_type analytical
_exptl_absorpt_process_details
;
CrysAlisPro 1.171.39.46 (Rigaku Oxford Diffraction, 2018)
Analytical numeric absorption correction using a multifaceted crystal
			model based on expressions derived by R.C. Clark & J.S. Reid.
(Clark, R. C. & Reid, J. S. (1995). Acta Cryst. A51, 887-897)
Empirical absorption correction using spherical harmonics,
 implemented in SCALE3 ABSPACK scaling algorithm.
;
_exptl_crystal_colour 'clear reddish red'
_exptl_crystal_colour_lustre clear
_exptl_crystal_colour_modifier reddish
_exptl_crystal_colour_primary red
_exptl_crystal_density_diffrn 1.281
_exptl_crystal_description block
_exptl_crystal_F_000 1152
_exptl_crystal_size_max 0.394
_exptl_crystal_size_mid 0.208
_exptl_crystal_size_min 0.107
_refine_diff_density_max 0.198
_refine_diff_density_min -0.164
_refine_diff_density_rms 0.034
_refine_ls_extinction_method none
_refine_ls_goodness_of_fit_ref 1.045
_refine_ls_hydrogen_treatment mixed
_refine_ls_matrix_type full
_refine_ls_number_parameters 195
_refine_ls_number_reflns 2976
_refine_ls_number_restraints 0
_refine_ls_restrained_S_all 1.045
_refine_ls_R_factor_all 0.0408
_refine_ls_R_factor_gt 0.0390
_refine_ls_shift/su_max 0.000
_refine_ls_shift/su_mean 0.000
_refine_ls_structure_factor_coef Fsqd
_refine_ls_weighting_details 'w=1/[\s^2^(Fo^2^)+(0.0609P)^2^+0.9312P] where P=(Fo^2^+2Fc^2^)/3'
_refine_ls_weighting_scheme calc
_refine_ls_wR_factor_gt 0.1083
_refine_ls_wR_factor_ref 0.1106
_reflns_Friedel_coverage 0.000
_reflns_number_gt 2786
_reflns_number_total 2976
_reflns_threshold_expression 'I > 2\s(I)'
_cod_data_source_file d0ra03520c2.cif
_cod_data_source_block anna1120_isat(da_final)_3
_cod_depositor_comments 'Adding full bibliography for 7240542.cif.'
_cod_original_cell_volume 2845.53(5)
_cod_database_code 7240542
_shelx_shelxl_version_number 2018/3
_chemical_oxdiff_formula 'C11 H10 N O'
_shelx_space_group_comment
;
The symmetry employed for this shelxl refinement is uniquely defined
by the following loop, which should always be used as a source of
symmetry information in preference to the above space-group names.
They are only intended as comments.
;
_reflns_odcompleteness_completeness 98.46
_reflns_odcompleteness_iscentric 1
_reflns_odcompleteness_theta 77.17
_olex2_refinement_description
;
1. Fixed Uiso
 At 1.2 times of:
  All C(H) groups, All C(H,H) groups
 At 1.5 times of:
  All C(H,H,H) groups
2.a Secondary CH2 refined with riding coordinates:
 C17(H17A,H17B)
2.b Aromatic/amide H refined with riding coordinates:
 C16(H16), C15(H15), C12(H12), C7(H7), C13(H13), C4(H4), C6(H6), C5(H5)
2.c Idealised Me refined as rotating group:
 C18(H18A,H18B,H18C)
;
_olex2_exptl_crystal_mounting_method 'Mounted by acrylic glue on the glass stick'
_olex2_submission_special_instructions 'No special instructions were received'
_oxdiff_exptl_absorpt_empirical_details
;
Empirical correction (ABSPACK) includes:
- Absorption correction using spherical harmonics
- Frame scaling
;
_oxdiff_exptl_absorpt_empirical_full_max 1.399
_oxdiff_exptl_absorpt_empirical_full_min 0.603

loop_
_space_group_symop_operation_xyz
'x, y, z'
'-x, y, -z+1/2'
'x+1/2, y+1/2, z'
'-x+1/2, y+1/2, -z+1/2'
'-x, -y, -z'
'x, -y, z-1/2'
'-x+1/2, -y+1/2, -z'
'x+1/2, -y+1/2, z-1/2'

loop_
_atom_site_label
_atom_site_type_symbol
_atom_site_fract_x
_atom_site_fract_y
_atom_site_fract_z
_atom_site_U_iso_or_equiv
_atom_site_adp_type
_atom_site_occupancy
_atom_site_site_symmetry_order
_atom_site_calc_flag
_atom_site_refinement_flags_posn
_atom_site_refinement_flags_adp
_atom_site_refinement_flags_occupancy
_atom_site_disorder_assembly
_atom_site_disorder_group
O1 O 0.41237(5) 0.46201(9) 0.27378(6) 0.0565(2) Uani 1 1 d . . . . .
N1 N 0.40639(5) 0.51583(9) 0.54459(7) 0.0449(2) Uani 1 1 d . . . . .
C8 C 0.42601(5) 0.62667(10) 0.51354(8) 0.0411(2) Uani 1 1 d . . . . .
C1 C 0.39895(5) 0.43609(10) 0.45993(8) 0.0398(2) Uani 1 1 d . . . . .
C2 C 0.41486(5) 0.50345(10) 0.36438(8) 0.0412(2) Uani 1 1 d . . . . .
C9 C 0.37857(6) 0.32118(10) 0.45900(8) 0.0410(2) Uani 1 1 d . . . . .
C11 C 0.35245(5) 0.26192(10) 0.54587(8) 0.0406(2) Uani 1 1 d . . . . .
N2 N 0.38536(7) 0.17951(11) 0.30100(9) 0.0672(3) Uani 1 1 d . . . . .
C3 C 0.43032(5) 0.62410(10) 0.40438(8) 0.0421(2) Uani 1 1 d . . . . .
C16 C 0.31518(6) 0.32477(10) 0.60670(9) 0.0441(3) Uani 1 1 d . . . . .
H16 H 0.307437 0.405721 0.593831 0.053 Uiso 1 1 calc R . . . .
C14 C 0.29976(6) 0.14746(10) 0.70754(9) 0.0466(3) Uani 1 1 d . . . . .
C10 C 0.38265(6) 0.24735(11) 0.36752(9) 0.0479(3) Uani 1 1 d . . . . .
C15 C 0.28956(6) 0.26840(11) 0.68595(10) 0.0473(3) Uani 1 1 d . . . . .
H15 H 0.264960 0.312313 0.725729 0.057 Uiso 1 1 calc R . . . .
C12 C 0.36151(7) 0.14016(11) 0.56558(10) 0.0510(3) Uani 1 1 d . . . . .
H12 H 0.385154 0.095758 0.524599 0.061 Uiso 1 1 calc R . . . .
C7 C 0.43888(7) 0.72953(11) 0.57521(10) 0.0524(3) Uani 1 1 d . . . . .
H7 H 0.436961 0.730890 0.648358 0.063 Uiso 1 1 calc R . . . .
C13 C 0.33586(7) 0.08444(11) 0.64515(10) 0.0540(3) Uani 1 1 d . . . . .
H13 H 0.342883 0.003200 0.657210 0.065 Uiso 1 1 calc R . . . .
C4 C 0.44586(7) 0.72686(12) 0.35329(11) 0.0553(3) Uani 1 1 d . . . . .
H4 H 0.448140 0.725854 0.280296 0.066 Uiso 1 1 calc R . . . .
C6 C 0.45470(8) 0.83011(13) 0.52304(13) 0.0638(4) Uani 1 1 d . . . . .
H6 H 0.463670 0.900574 0.562515 0.077 Uiso 1 1 calc R . . . .
C17 C 0.27196(8) 0.08444(13) 0.79401(12) 0.0612(3) Uani 1 1 d . . . . .
H17A H 0.229392 0.050311 0.759360 0.073 Uiso 1 1 calc R . . . .
H17B H 0.301333 0.018936 0.822524 0.073 Uiso 1 1 calc R . . . .
C5 C 0.45775(8) 0.83007(13) 0.41373(13) 0.0668(4) Uani 1 1 d . . . . .
H5 H 0.467870 0.900072 0.381298 0.080 Uiso 1 1 calc R . . . .
C18 C 0.26259(10) 0.15951(16) 0.88826(13) 0.0742(4) Uani 1 1 d . . . . .
H18A H 0.227640 0.216034 0.863428 0.111 Uiso 1 1 calc GR . . . .
H18B H 0.303009 0.201244 0.918552 0.111 Uiso 1 1 calc GR . . . .
H18C H 0.251126 0.109263 0.943045 0.111 Uiso 1 1 calc GR . . . .
H1 H 0.4047(7) 0.5008(14) 0.6117(13) 0.057(4) Uiso 1 1 d . . . . .

loop_
_atom_site_aniso_label
_atom_site_aniso_U_11
_atom_site_aniso_U_22
_atom_site_aniso_U_33
_atom_site_aniso_U_23
_atom_site_aniso_U_13
_atom_site_aniso_U_12
O1 0.0836(6) 0.0600(5) 0.0290(4) -0.0017(3) 0.0190(4) -0.0028(4)
N1 0.0693(6) 0.0407(5) 0.0274(4) -0.0008(3) 0.0160(4) -0.0039(4)
C8 0.0459(5) 0.0424(6) 0.0352(5) 0.0003(4) 0.0097(4) -0.0011(4)
C1 0.0518(6) 0.0422(5) 0.0263(4) 0.0006(4) 0.0106(4) 0.0019(4)
C2 0.0488(6) 0.0476(6) 0.0280(5) 0.0027(4) 0.0101(4) 0.0004(4)
C9 0.0517(6) 0.0411(5) 0.0306(5) -0.0006(4) 0.0098(4) 0.0019(4)
C11 0.0508(6) 0.0376(5) 0.0333(5) 0.0020(4) 0.0088(4) 0.0008(4)
N2 0.0958(9) 0.0586(7) 0.0534(6) -0.0183(5) 0.0300(6) -0.0154(6)
C3 0.0451(5) 0.0479(6) 0.0337(5) 0.0027(4) 0.0096(4) -0.0038(4)
C16 0.0542(6) 0.0344(5) 0.0456(6) 0.0044(4) 0.0154(5) 0.0029(4)
C14 0.0566(6) 0.0409(6) 0.0430(6) 0.0048(4) 0.0123(5) -0.0048(5)
C10 0.0611(7) 0.0464(6) 0.0376(5) -0.0037(5) 0.0143(5) -0.0057(5)
C15 0.0548(6) 0.0415(6) 0.0499(6) 0.0019(5) 0.0207(5) 0.0012(5)
C12 0.0712(8) 0.0388(6) 0.0466(6) 0.0005(5) 0.0206(5) 0.0076(5)
C7 0.0619(7) 0.0486(7) 0.0464(6) -0.0077(5) 0.0114(5) -0.0046(5)
C13 0.0776(8) 0.0344(6) 0.0521(7) 0.0062(5) 0.0191(6) 0.0040(5)
C4 0.0587(7) 0.0609(8) 0.0466(6) 0.0099(5) 0.0123(5) -0.0142(6)
C6 0.0705(8) 0.0475(7) 0.0697(9) -0.0074(6) 0.0079(7) -0.0133(6)
C17 0.0788(9) 0.0515(7) 0.0582(7) 0.0088(6) 0.0258(7) -0.0095(6)
C5 0.0742(9) 0.0543(8) 0.0696(9) 0.0103(7) 0.0113(7) -0.0221(7)
C18 0.0997(12) 0.0746(10) 0.0561(8) 0.0063(7) 0.0341(8) -0.0140(9)

loop_
_atom_type_symbol
_atom_type_description
_atom_type_scat_dispersion_real
_atom_type_scat_dispersion_imag
_atom_type_scat_source
C C 0.0181 0.0091 'International Tables Vol C Tables 4.2.6.8 and 6.1.1.4'
H H 0.0000 0.0000 'International Tables Vol C Tables 4.2.6.8 and 6.1.1.4'
N N 0.0311 0.0180 'International Tables Vol C Tables 4.2.6.8 and 6.1.1.4'
O O 0.0492 0.0322 'International Tables Vol C Tables 4.2.6.8 and 6.1.1.4'

loop_
_exptl_crystal_face_index_h
_exptl_crystal_face_index_k
_exptl_crystal_face_index_l
_exptl_crystal_face_perp_dist
1 0 8 0.1497
12 -3 0 0.0794
-7 -1 8 0.2002
5 7 1 0.0567
6 -1 -8 0.1739
3 7 0 0.0581
-3 -7 0 0.0444
-5 7 0 0.0559
-9 -5 0 0.0589

loop_
_geom_angle_atom_site_label_1
_geom_angle_atom_site_label_2
_geom_angle_atom_site_label_3
_geom_angle
_geom_angle_site_symmetry_1
_geom_angle_site_symmetry_3
_geom_angle_publ_flag
C1 N1 C8 110.74(9) . . ?
N1 C8 C3 110.13(9) . . ?
C7 C8 N1 128.34(10) . . ?
C7 C8 C3 121.51(11) . . ?
N1 C1 C2 106.47(9) . . ?
C9 C1 N1 127.40(9) . . ?
C9 C1 C2 126.07(9) . . ?
O1 C2 C1 125.34(11) . . ?
O1 C2 C3 129.60(10) . . ?
C3 C2 C1 105.02(8) . . ?
C1 C9 C11 125.77(9) . . ?
C1 C9 C10 118.82(10) . . ?
C10 C9 C11 115.40(10) . . ?
C16 C11 C9 121.05(10) . . ?
C16 C11 C12 117.88(10) . . ?
C12 C11 C9 121.00(10) . . ?
C8 C3 C2 107.60(9) . . ?
C4 C3 C8 120.59(11) . . ?
C4 C3 C2 131.80(10) . . ?
C15 C16 C11 120.84(10) . . ?
C15 C14 C13 117.58(11) . . ?
C15 C14 C17 122.05(11) . . ?
C13 C14 C17 120.36(11) . . ?
N2 C10 C9 173.42(13) . . ?
C16 C15 C14 121.44(11) . . ?
C13 C12 C11 120.94(11) . . ?
C6 C7 C8 116.85(12) . . ?
C12 C13 C14 121.30(11) . . ?
C5 C4 C3 118.21(12) . . ?
C7 C6 C5 122.51(13) . . ?
C18 C17 C14 116.21(12) . . ?
C4 C5 C6 120.31(12) . . ?

loop_
_geom_bond_atom_site_label_1
_geom_bond_atom_site_label_2
_geom_bond_distance
_geom_bond_site_symmetry_2
_geom_bond_publ_flag
O1 C2 1.2214(13) . ?
N1 C8 1.3905(14) . ?
N1 C1 1.3730(13) . ?
C8 C3 1.3962(14) . ?
C8 C7 1.3828(16) . ?
C1 C2 1.5165(14) . ?
C1 C9 1.3554(16) . ?
C2 C3 1.4545(16) . ?
C9 C11 1.4800(14) . ?
C9 C10 1.4355(15) . ?
C11 C16 1.3924(15) . ?
C11 C12 1.3933(16) . ?
N2 C10 1.1417(16) . ?
C3 C4 1.3917(16) . ?
C16 C15 1.3818(15) . ?
C14 C15 1.3904(17) . ?
C14 C13 1.3905(18) . ?
C14 C17 1.5138(16) . ?
C12 C13 1.3821(17) . ?
C7 C6 1.3807(19) . ?
C4 C5 1.377(2) . ?
C6 C5 1.390(2) . ?
C17 C18 1.502(2) . ?

loop_
_geom_hbond_atom_site_label_D
_geom_hbond_atom_site_label_H
_geom_hbond_atom_site_label_A
_geom_hbond_distance_DH
_geom_hbond_distance_HA
_geom_hbond_distance_DA
_geom_hbond_angle_DHA
_geom_hbond_site_symmetry_A
_geom_hbond_publ_flag
N1 H1 O1 0.869(16) 2.053(16) 2.8692(12) 156.1(14) 6_566 yes

loop_
_exptl_oxdiff_crystal_face_indexfrac_h
_exptl_oxdiff_crystal_face_indexfrac_k
_exptl_oxdiff_crystal_face_indexfrac_l
_exptl_oxdiff_crystal_face_x
_exptl_oxdiff_crystal_face_y
_exptl_oxdiff_crystal_face_z
1.1585 0.2325 7.7719 0.1122 0.4774 0.8715
11.9560 -2.7998 0.3121 0.2282 0.9528 -0.2005
-6.9268 -0.5304 7.7318 0.3136 -0.1129 0.9428
5.3382 6.5430 0.7604 -0.9188 0.3238 0.2259
5.6406 -1.0313 -7.8988 -0.0938 0.0354 -0.9950
3.1931 7.0494 0.2017 -0.9704 0.1273 0.2051
-3.3364 -7.0415 -0.0008 0.9752 -0.1278 -0.1804
-4.7845 6.7979 0.3698 -0.8340 -0.4531 0.3147
-9.4562 -5.0697 0.1723 0.7938 -0.6078 -0.0232
